data_4020959
loop_
_publ_author_name
'Fijs W. B. van Leeuwen'
'Hans Beijleveld'
'Huub Kooijman'
'Anthony L. Spek'
'Willem Verboom'
'David N. Reinhoudt'

_publ_section_title
;
 Synthesis and Conformational Evaluation of
 p-tert-Butylthiacalix[4]arene-crowns
;
_journal_name_full 'Journal of Organic Chemistry'
_journal_page_first 3928
_journal_page_last 3936
_journal_paper_doi 10.1021/jo0401220
_journal_volume 69
_journal_year 2004
_chemical_formula_moiety 'C56 H74 O11 S4'
_chemical_formula_sum 'C56 H74 O11 S4'
_chemical_formula_weight 1051.43
_space_group_IT_number 14
_symmetry_cell_setting monoclinic
_symmetry_space_group_name_Hall '-P 2ybc'
_symmetry_space_group_name_H-M 'P 1 21/c 1'
_cell_angle_alpha 90
_cell_angle_beta 93.712(12)
_cell_angle_gamma 90
_cell_formula_units_Z 8
_cell_length_a 40.260(5)
_cell_length_b 14.164(3)
_cell_length_c 29.4749(10)
_cell_measurement_temperature 150
_cell_volume 16773(4)
_diffrn_ambient_temperature 150
_exptl_crystal_density_diffrn 0.833
_cod_depositor_comments
;
The following automatic conversions were performed:
'_symmetry_cell_setting' value 'Monoclinic' changed to 'monoclinic'
according to '/home/saulius/struct/CIF-dictionaries/cif_core.dic'
dictionary named 'cif_core.dic' version 2.4.1 from 2010-06-29.

Automatic conversion script
Id: cif_fix_enum 1527 2010-12-29 10:47:43Z saulius 
;
_cod_original_sg_symbol_H-M 'P 21/c'
_cod_database_code 4020959

loop_
_symmetry_equiv_pos_as_xyz
x,y,z
-x,1/2+y,1/2-z
-x,-y,-z
x,1/2-y,1/2+z

loop_
_atom_site_aniso_label
_atom_site_aniso_U_11
_atom_site_aniso_U_22
_atom_site_aniso_U_33
_atom_site_aniso_U_23
_atom_site_aniso_U_13
_atom_site_aniso_U_12
S1 0.0350(7) 0.0244(6) 0.0437(7) -0.0008(5) -0.0057(6) 0.0013(5)
S2 0.0336(7) 0.0243(6) 0.0378(7) -0.0038(5) 0.0054(6) -0.0036(5)
S3 0.0264(7) 0.0368(7) 0.0287(6) 0.0096(5) 0.0043(5) 0.0053(5)
S4 0.0297(7) 0.0369(7) 0.0279(6) 0.0104(5) -0.0049(5) -0.0076(5)
O41 0.0261(18) 0.0378(19) 0.0278(17) -0.0081(14) -0.0011(14) 0.0004(14)
O44 0.050(2) 0.069(3) 0.037(2) -0.0114(18) -0.0015(18) 0.015(2)
O47 0.039(2) 0.050(2) 0.0327(19) -0.0164(16) 0.0017(16) 0.0033(17)
O50 0.053(2) 0.065(3) 0.030(2) -0.0115(17) 0.0077(17) -0.0175(19)
O53 0.0286(18) 0.0337(18) 0.0232(16) -0.0038(14) 0.0062(14) 0.0003(14)
O61 0.045(2) 0.0317(19) 0.0330(19) -0.0143(15) 0.0009(16) -0.0028(15)
O64 0.274(10) 0.179(7) 0.096(5) 0.038(5) -0.039(6) -0.135(7)
O65 0.149(6) 0.133(5) 0.064(4) 0.030(3) 0.022(3) -0.041(4)
O71 0.0370(19) 0.0320(18) 0.0149(15) 0.0036(13) -0.0011(13) -0.0026(14)
O74 0.091(3) 0.052(3) 0.0253(19) 0.0010(18) 0.0039(19) -0.004(2)
O75 0.099(3) 0.047(2) 0.0203(18) -0.0033(17) 0.0057(19) 0.001(2)
C1 0.027(3) 0.026(3) 0.029(3) -0.005(2) 0.005(2) 0.002(2)
C2 0.035(3) 0.029(3) 0.029(3) -0.001(2) 0.001(2) -0.001(2)
C3 0.040(3) 0.024(3) 0.033(3) -0.004(2) 0.007(2) 0.001(2)
C4 0.043(3) 0.025(3) 0.028(3) -0.004(2) -0.003(2) 0.001(2)
C5 0.032(3) 0.017(2) 0.032(3) -0.005(2) 0.003(2) -0.002(2)
C6 0.041(3) 0.019(2) 0.027(2) 0.000(2) -0.003(2) -0.004(2)
C7 0.048(3) 0.038(3) 0.030(3) -0.010(2) 0.004(2) -0.002(2)
C11 0.033(3) 0.027(3) 0.033(3) 0.002(2) 0.004(2) -0.003(2)
C12 0.037(3) 0.028(3) 0.028(3) 0.004(2) 0.011(2) -0.001(2)
C13 0.038(3) 0.024(3) 0.025(2) 0.002(2) 0.009(2) 0.001(2)
C14 0.028(3) 0.025(3) 0.030(3) -0.007(2) 0.004(2) 0.002(2)
C15 0.023(3) 0.029(3) 0.029(2) 0.004(2) 0.002(2) 0.000(2)
C16 0.021(2) 0.033(3) 0.020(2) -0.001(2) 0.0058(19) 0.000(2)
C17 0.051(3) 0.030(3) 0.031(3) 0.002(2) 0.014(2) 0.002(2)
C18 0.050(4) 0.058(4) 0.038(3) 0.008(3) 0.022(3) -0.004(3)
C19 0.061(4) 0.038(3) 0.033(3) -0.002(2) 0.006(3) 0.001(3)
C20 0.091(5) 0.031(3) 0.035(3) 0.000(2) 0.030(3) 0.004(3)
C21 0.025(3) 0.024(2) 0.021(2) 0.0048(18) 0.0061(19) 0.0042(19)
C22 0.023(3) 0.032(3) 0.027(3) 0.001(2) -0.003(2) 0.002(2)
C23 0.029(3) 0.023(2) 0.027(2) 0.0003(19) -0.001(2) 0.001(2)
C24 0.026(3) 0.034(3) 0.025(3) -0.001(2) 0.002(2) -0.001(2)
C25 0.023(3) 0.025(2) 0.026(2) 0.0026(19) -0.005(2) -0.0029(19)
C26 0.024(3) 0.025(2) 0.028(3) 0.003(2) -0.001(2) -0.002(2)
C27 0.032(3) 0.044(3) 0.023(2) 0.005(2) 0.002(2) 0.000(2)
C31 0.027(3) 0.029(3) 0.029(3) 0.005(2) -0.001(2) -0.004(2)
C32 0.032(3) 0.032(3) 0.022(2) 0.002(2) -0.007(2) -0.010(2)
C33 0.032(3) 0.033(3) 0.033(3) 0.003(2) -0.010(2) -0.002(2)
C34 0.032(3) 0.030(3) 0.032(3) 0.001(2) -0.006(2) -0.001(2)
C35 0.029(3) 0.025(2) 0.026(2) 0.004(2) -0.004(2) -0.001(2)
C36 0.024(3) 0.027(3) 0.025(2) -0.001(2) -0.0035(19) 0.000(2)
C37 0.074(4) 0.031(3) 0.028(3) 0.007(2) -0.016(3) -0.002(3)
C38 0.098(5) 0.036(3) 0.029(3) 0.004(2) -0.001(3) -0.001(3)
C39 0.077(5) 0.060(4) 0.035(3) 0.008(3) -0.032(3) -0.006(3)
C40 0.102(5) 0.037(3) 0.027(3) 0.001(2) -0.023(3) -0.011(3)
C42 0.032(3) 0.051(3) 0.029(3) -0.003(2) 0.003(2) 0.005(2)
C43 0.038(3) 0.049(3) 0.028(3) -0.013(2) 0.000(2) 0.005(2)
C45 0.051(4) 0.059(4) 0.025(3) -0.008(2) 0.011(2) -0.007(3)
C46 0.053(4) 0.057(4) 0.030(3) -0.012(3) 0.007(3) 0.008(3)
C48 0.048(4) 0.060(4) 0.037(3) -0.017(3) -0.006(3) 0.007(3)
C49 0.047(3) 0.063(4) 0.027(3) -0.013(3) -0.002(2) 0.005(3)
C51 0.050(3) 0.049(3) 0.025(3) -0.012(2) 0.008(2) -0.012(3)
C52 0.026(3) 0.046(3) 0.029(3) -0.009(2) -0.006(2) -0.001(2)
C62 0.239(11) 0.066(5) 0.034(4) -0.008(3) 0.041(5) -0.046(6)
C63 0.100(6) 0.059(4) 0.029(3) -0.022(3) 0.013(3) 0.011(4)
C66 0.065(6) 0.181(11) 0.125(8) -0.040(7) -0.027(6) 0.002(7)
C67 0.071(7) 0.181(11) 0.209(12) -0.117(9) -0.012(7) 0.019(7)
C72 0.048(3) 0.040(3) 0.027(3) -0.004(2) 0.002(2) 0.002(2)
C73 0.044(3) 0.048(4) 0.031(3) 0.001(3) 0.002(2) -0.010(3)
C76 0.079(5) 0.075(4) 0.022(3) -0.012(3) 0.004(3) -0.012(3)
C77 0.086(5) 0.059(4) 0.035(3) -0.012(3) 0.006(3) -0.001(3)
S11 0.0332(7) 0.0296(7) 0.0416(7) 0.0024(6) -0.0016(6) -0.0033(5)
S12 0.0333(7) 0.0262(7) 0.0446(7) 0.0025(5) 0.0088(6) 0.0027(5)
S13 0.0339(7) 0.0389(7) 0.0351(7) -0.0144(6) 0.0071(6) -0.0098(6)
S14 0.0266(7) 0.0405(7) 0.0314(7) -0.0087(5) -0.0023(5) 0.0024(5)
O141 0.0242(18) 0.0410(19) 0.0273(17) 0.0031(14) -0.0010(14) 0.0013(14)
O144 0.057(3) 0.075(3) 0.026(2) 0.0102(18) -0.0020(18) -0.009(2)
O147 0.049(2) 0.066(3) 0.033(2) 0.0107(18) -0.0021(18) 0.011(2)
O150 0.077(3) 0.096(3) 0.033(2) 0.013(2) 0.003(2) 0.040(3)
O153 0.036(2) 0.041(2) 0.0285(18) 0.0035(15) -0.0002(15) 0.0047(16)
O161 0.040(2) 0.0355(19) 0.037(2) 0.0131(16) 0.0012(16) 0.0017(16)
O164 0.113(4) 0.137(5) 0.060(3) -0.022(3) 0.024(3) -0.067(4)
O165 0.119(5) 0.135(5) 0.056(3) -0.033(3) 0.030(3) -0.049(4)
O171 0.037(2) 0.040(2) 0.0242(17) -0.0013(15) -0.0009(14) -0.0020(15)
O174 0.087(3) 0.056(3) 0.032(2) -0.0042(19) 0.006(2) 0.001(2)
O175 0.092(3) 0.067(3) 0.028(2) 0.0091(19) 0.005(2) 0.000(2)
C101 0.027(3) 0.034(3) 0.033(3) 0.002(2) 0.002(2) 0.004(2)
C102 0.036(3) 0.034(3) 0.031(3) 0.006(2) 0.002(2) -0.006(2)
C103 0.037(3) 0.024(3) 0.030(3) 0.004(2) -0.001(2) 0.000(2)
C104 0.036(3) 0.033(3) 0.030(3) 0.001(2) 0.000(2) 0.001(2)
C105 0.024(3) 0.027(3) 0.039(3) -0.004(2) -0.002(2) 0.000(2)
C106 0.037(3) 0.032(3) 0.029(3) 0.003(2) 0.010(2) 0.001(2)
C107 0.050(4) 0.041(3) 0.041(3) 0.007(2) 0.002(3) 0.003(3)
C108 0.260(12) 0.038(4) 0.062(5) 0.020(3) -0.032(6) -0.003(5)
C109 0.067(5) 0.103(6) 0.086(5) 0.059(4) -0.012(4) 0.006(4)
C110 0.104(6) 0.168(8) 0.071(5) 0.074(5) 0.048(4) 0.073(6)
C111 0.019(2) 0.027(3) 0.039(3) -0.003(2) 0.004(2) -0.005(2)
C112 0.038(3) 0.023(3) 0.039(3) -0.006(2) 0.010(2) -0.005(2)
C113 0.035(3) 0.030(3) 0.031(3) -0.001(2) 0.011(2) -0.003(2)
C114 0.034(3) 0.021(2) 0.043(3) -0.007(2) 0.011(2) -0.010(2)
C115 0.032(3) 0.025(3) 0.025(2) -0.006(2) 0.007(2) -0.005(2)
C116 0.025(3) 0.033(3) 0.028(3) -0.002(2) 0.011(2) -0.002(2)
C117 0.061(4) 0.037(3) 0.031(3) -0.008(2) 0.012(3) -0.010(3)
C118 0.079(5) 0.074(5) 0.056(4) -0.002(3) 0.045(3) 0.004(4)
C119 0.076(4) 0.034(3) 0.032(3) 0.001(2) 0.015(3) -0.003(3)
C120 0.117(6) 0.038(3) 0.033(3) 0.004(3) 0.005(3) -0.016(3)
C121 0.033(3) 0.029(3) 0.027(3) -0.005(2) 0.001(2) -0.003(2)
C122 0.033(3) 0.033(3) 0.029(3) -0.008(2) -0.004(2) -0.002(2)
C123 0.036(3) 0.038(3) 0.021(2) -0.003(2) -0.002(2) -0.001(2)
C124 0.026(3) 0.037(3) 0.028(3) -0.003(2) 0.004(2) -0.002(2)
C125 0.029(3) 0.027(3) 0.029(3) -0.001(2) 0.000(2) 0.004(2)
C126 0.026(3) 0.030(3) 0.022(2) -0.0035(19) 0.001(2) -0.004(2)
C127 0.050(4) 0.066(4) 0.019(3) -0.006(2) -0.001(2) -0.009(3)
C128 0.093(5) 0.082(5) 0.051(4) -0.039(4) 0.015(4) -0.019(4)
C129 0.153(8) 0.192(9) 0.021(3) -0.011(4) -0.026(4) 0.099(7)
C130 0.117(7) 0.189(9) 0.029(3) -0.030(4) 0.014(4) -0.090(6)
C131 0.026(3) 0.036(3) 0.029(3) -0.006(2) 0.000(2) -0.006(2)
C132 0.036(3) 0.034(3) 0.027(3) 0.006(2) 0.007(2) -0.008(2)
C133 0.041(3) 0.031(3) 0.030(3) -0.002(2) -0.002(2) -0.004(2)
C134 0.041(3) 0.038(3) 0.033(3) -0.006(2) 0.002(2) -0.009(2)
C135 0.027(3) 0.031(3) 0.028(3) 0.007(2) -0.003(2) -0.008(2)
C136 0.020(2) 0.035(3) 0.027(2) 0.008(2) 0.000(2) -0.005(2)
C137 0.069(4) 0.038(3) 0.031(3) 0.005(2) -0.012(3) -0.009(3)
C138 0.114(6) 0.043(4) 0.039(3) 0.014(3) -0.024(3) -0.002(3)
C139 0.070(4) 0.060(4) 0.028(3) 0.003(3) 0.001(3) -0.017(3)
C140 0.046(4) 0.076(4) 0.028(3) -0.001(3) -0.016(2) 0.000(3)
C142 0.042(3) 0.043(3) 0.031(3) 0.004(2) 0.009(2) 0.003(2)
C143 0.051(3) 0.051(3) 0.026(3) 0.005(2) -0.008(2) -0.001(3)
C145 0.045(4) 0.091(5) 0.036(3) 0.011(3) 0.001(3) 0.018(3)
C146 0.078(5) 0.065(4) 0.028(3) 0.017(3) 0.001(3) 0.011(3)
C148 0.061(4) 0.076(4) 0.027(3) 0.007(3) -0.009(3) 0.021(3)
C149 0.061(4) 0.060(4) 0.042(3) 0.009(3) -0.015(3) 0.010(3)
C151 0.055(4) 0.066(4) 0.039(3) 0.009(3) 0.006(3) 0.015(3)
C152 0.044(3) 0.057(4) 0.047(3) 0.004(3) -0.004(3) 0.013(3)
C162 0.080(5) 0.068(4) 0.038(3) 0.010(3) -0.008(3) -0.015(4)
C163 0.053(4) 0.065(4) 0.049(4) 0.017(3) -0.002(3) -0.003(3)
C166 0.063(5) 0.100(6) 0.062(4) -0.010(4) 0.015(4) -0.025(4)
C167 0.075(5) 0.084(5) 0.099(6) 0.037(4) 0.013(4) 0.001(4)
C172 0.046(3) 0.052(3) 0.023(3) 0.000(2) -0.003(2) -0.007(3)
C173 0.041(3) 0.051(4) 0.037(3) 0.001(3) 0.006(2) -0.004(3)
C176 0.101(5) 0.075(5) 0.020(3) 0.010(3) 0.002(3) -0.008(4)
C177 0.119(6) 0.082(5) 0.036(3) 0.020(3) -0.006(4) -0.016(4)

loop_
_atom_site_label
_atom_site_type_symbol
_atom_site_thermal_displace_type
_atom_site_fract_x
_atom_site_fract_y
_atom_site_fract_z
_atom_site_occupancy
_atom_site_U_iso_or_equiv
_atom_site_calc_flag
_atom_site_refinement_flags
S1 S Uani 0.01331(3) 0.48561(8) 0.08125(4) 1.000 0.0347(4) . .
S2 S Uani 0.15261(3) 0.49578(8) 0.09953(4) 1.000 0.0318(4) . .
S3 S Uani 0.15310(3) 0.12302(8) 0.15542(4) 1.000 0.0305(4) . .
S4 S Uani 0.01476(3) 0.11235(8) 0.13719(4) 1.000 0.0318(4) . .
O41 O Uani 0.03381(7) 0.3205(2) 0.14774(9) 1.000 0.0307(10) . .
O44 O Uani 0.01242(9) 0.4182(3) 0.25418(11) 1.000 0.0522(14) . .
O47 O Uani 0.08015(8) 0.4072(2) 0.30641(11) 1.000 0.0406(11) . .
O50 O Uani 0.14959(9) 0.4194(3) 0.27281(11) 1.000 0.0491(14) . .
O53 O Uani 0.13169(7) 0.3291(2) 0.16028(9) 1.000 0.0283(10) . .
O61 O Uani 0.08554(8) 0.4279(2) 0.05744(10) 1.000 0.0366(11) . .
O64 O Uani 0.1061(2) 0.5914(6) 0.0125(2) 1.000 0.185(4) . .
O65 O Uani 0.08342(16) 0.5453(5) -0.04986(18) 1.000 0.115(3) . .
O71 O Uani 0.08480(7) 0.1429(2) 0.10311(9) 1.000 0.0281(10) . .
O74 O Uani 0.08766(10) 0.1556(3) 0.01134(11) 1.000 0.0561(15) . .
O75 O Uani 0.08837(10) -0.0027(3) 0.00610(10) 1.000 0.0554(13) . .
C1 C Uani 0.05251(11) 0.5167(3) 0.10834(15) 1.000 0.0272(17) . .
C2 C Uani 0.05177(12) 0.5783(3) 0.14512(15) 1.000 0.0311(17) . .
C3 C Uani 0.07965(12) 0.6146(3) 0.16735(15) 1.000 0.0321(17) . .
C4 C Uani 0.11037(13) 0.5831(3) 0.15327(15) 1.000 0.0322(17) . .
C5 C Uani 0.11212(11) 0.5214(3) 0.11630(15) 1.000 0.0270(16) . .
C6 C Uani 0.08306(12) 0.4901(3) 0.09282(15) 1.000 0.0292(14) . .
C7 C Uani 0.07910(13) 0.6866(3) 0.20603(16) 1.000 0.0386(17) . .
C8 C Uiso 0.0909(4) 0.7777(9) 0.1919(4) 0.531(9) 0.067(4) . .
C9 C Uiso 0.0429(3) 0.6965(9) 0.2240(4) 0.531(9) 0.058(3) . .
C10 C Uiso 0.1009(3) 0.6498(10) 0.2469(4) 0.531(9) 0.069(4) . .
C11 C Uani 0.15378(12) 0.3729(3) 0.08911(15) 1.000 0.0309(17) . .
C12 C Uani 0.16489(12) 0.3446(3) 0.04703(15) 1.000 0.0306(17) . .
C13 C Uani 0.16981(12) 0.2489(3) 0.03688(14) 1.000 0.0287(16) . .
C14 C Uani 0.16480(11) 0.1845(3) 0.07023(14) 1.000 0.0276(17) . .
C15 C Uani 0.15353(11) 0.2107(3) 0.11233(14) 1.000 0.0270(16) . .
C16 C Uani 0.14689(10) 0.3051(3) 0.12114(13) 1.000 0.0245(14) . .
C17 C Uani 0.18146(13) 0.2239(3) -0.01012(15) 1.000 0.0368(17) . .
C18 C Uani 0.21531(13) 0.2687(4) -0.01654(17) 1.000 0.048(2) . .
C19 C Uani 0.15532(14) 0.2613(4) -0.04711(16) 1.000 0.0439(19) . .
C20 C Uani 0.18373(16) 0.1160(3) -0.01555(17) 1.000 0.051(2) . .
C21 C Uani 0.11299(11) 0.1244(3) 0.17785(14) 1.000 0.0231(14) . .
C22 C Uani 0.11192(11) 0.1067(3) 0.22346(14) 1.000 0.0275(17) . .
C23 C Uani 0.08194(11) 0.0939(3) 0.24445(14) 1.000 0.0265(14) . .
C24 C Uani 0.05229(11) 0.1013(3) 0.21594(14) 1.000 0.0283(17) . .
C25 C Uani 0.05368(11) 0.1184(3) 0.16962(14) 1.000 0.0250(14) . .
C26 C Uani 0.08385(11) 0.1271(3) 0.14994(14) 1.000 0.0258(16) . .
C27 C Uani 0.08075(12) 0.0692(3) 0.29451(14) 1.000 0.0330(16) . .
C28 C Uiso 0.0735(3) -0.0390(6) 0.2963(3) 0.608(15) 0.050(3) . .
C29 C Uiso 0.1146(2) 0.0842(7) 0.3216(3) 0.608(15) 0.030(3) . .
C30 C Uiso 0.0541(4) 0.1282(12) 0.3185(4) 0.608(15) 0.085(4) . .
C31 C Uani 0.01551(11) 0.2014(3) 0.09476(15) 1.000 0.0285(17) . .
C32 C Uani 0.00621(11) 0.1726(3) 0.05008(14) 1.000 0.0291(16) . .
C33 C Uani 0.00142(12) 0.2387(3) 0.01553(15) 1.000 0.0332(17) . .
C34 C Uani 0.00552(11) 0.3325(3) 0.02673(15) 1.000 0.0317(17) . .
C35 C Uani 0.01460(11) 0.3626(3) 0.07042(14) 1.000 0.0269(14) . .
C36 C Uani 0.02062(11) 0.2959(3) 0.10499(14) 1.000 0.0256(16) . .
C37 C Uani -0.00667(15) 0.2098(3) -0.03512(16) 1.000 0.0452(19) . .
C38 C Uani 0.01916(16) 0.2531(4) -0.06465(16) 1.000 0.055(2) . .
C39 C Uani -0.04177(15) 0.2479(4) -0.04888(17) 1.000 0.059(2) . .
C40 C Uani -0.00679(17) 0.1032(3) -0.04111(17) 1.000 0.057(2) . .
C42 C Uani 0.01162(12) 0.3534(4) 0.18002(15) 1.000 0.0373(17) . .
C43 C Uani 0.03293(13) 0.3696(4) 0.22277(15) 1.000 0.0384(17) . .
C45 C Uani 0.02054(14) 0.3956(4) 0.30117(15) 1.000 0.045(2) . .
C46 C Uani 0.05072(13) 0.4459(4) 0.32272(17) 1.000 0.047(2) . .
C48 C Uani 0.10871(13) 0.4457(4) 0.33021(18) 1.000 0.049(2) . .
C49 C Uani 0.13980(13) 0.3976(4) 0.31565(16) 1.000 0.0459(19) . .
C51 C Uani 0.13054(13) 0.3753(4) 0.23591(15) 1.000 0.0411(17) . .
C52 C Uani 0.15274(11) 0.3623(3) 0.19748(15) 1.000 0.0340(17) . .
C62 C Uani 0.0754(3) 0.4518(5) 0.0116(2) 1.000 0.112(4) . .
C63 C Uani 0.08675(18) 0.5306(5) -0.0085(2) 1.000 0.062(3) . .
C66 C Uani 0.0954(2) 0.6272(8) -0.0767(3) 1.000 0.125(5) . .
C67 C Uani 0.0700(2) 0.6690(8) -0.0941(4) 1.000 0.155(6) . .
C72 C Uani 0.08672(13) 0.0577(3) 0.07861(15) 1.000 0.0384(17) . .
C73 C Uani 0.08744(13) 0.0787(4) 0.02958(17) 1.000 0.0410(19) . .
C76 C Uani 0.09088(17) 0.0033(4) -0.04270(16) 1.000 0.059(2) . .
C77 C Uani 0.08744(16) -0.0925(4) -0.06086(18) 1.000 0.060(2) . .
C429 C Uiso 0.1044(5) 0.1367(16) 0.3243(6) 0.392(15) 0.071(6) . .
C430 C Uiso 0.0467(3) 0.0829(10) 0.3133(4) 0.392(15) 0.026(4) . .
C409 C Uiso 0.0543(3) 0.6536(10) 0.2408(5) 0.469(9) 0.0580 . .
C410 C Uiso 0.1128(4) 0.7027(11) 0.2318(5) 0.469(9) 0.0690 . .
C408 C Uiso 0.0684(4) 0.7815(10) 0.1845(5) 0.469(9) 0.0670 . .
C428 C Uiso 0.0930(6) -0.0364(13) 0.2976(6) 0.392(15) 0.076(6) . .
S11 S Uani 0.31849(3) 1.00194(8) 0.43839(4) 1.000 0.0350(4) . .
S12 S Uani 0.17994(3) 0.97384(8) 0.44443(4) 1.000 0.0344(4) . .
S13 S Uani 0.18267(3) 0.60038(9) 0.38792(4) 1.000 0.0358(4) . .
S14 S Uani 0.32012(3) 0.62970(9) 0.38158(4) 1.000 0.0330(4) . .
O141 O Uani 0.29683(7) 0.8339(2) 0.37535(10) 1.000 0.0310(10) . .
O144 O Uani 0.31084(9) 0.9230(3) 0.26499(11) 1.000 0.0529(16) . .
O147 O Uani 0.23889(9) 0.9119(3) 0.22590(11) 1.000 0.0495(14) . .
O150 O Uani 0.17269(11) 0.9154(3) 0.27158(12) 1.000 0.0687(16) . .
O153 O Uani 0.19851(8) 0.8107(2) 0.37934(10) 1.000 0.0353(11) . .
O161 O Uani 0.25529(8) 0.9251(2) 0.47487(11) 1.000 0.0376(11) . .
O164 O Uani 0.28112(14) 1.0780(4) 0.52715(15) 1.000 0.103(2) . .
O165 O Uani 0.25136(14) 1.0397(4) 0.58338(16) 1.000 0.102(3) . .
O171 O Uani 0.25397(8) 0.6370(2) 0.42829(10) 1.000 0.0339(11) . .
O174 O Uani 0.26019(11) 0.6459(3) 0.52021(12) 1.000 0.0582(16) . .
O175 O Uani 0.26672(11) 0.4896(3) 0.52475(11) 1.000 0.0623(16) . .
C101 C Uani 0.27681(11) 1.0237(3) 0.41810(15) 1.000 0.0313(17) . .
C102 C Uani 0.27184(12) 1.0850(3) 0.38139(15) 1.000 0.0337(17) . .
C103 C Uani 0.24026(12) 1.1137(3) 0.36532(15) 1.000 0.0305(17) . .
C104 C Uani 0.21354(12) 1.0727(3) 0.38481(15) 1.000 0.0331(17) . .
C105 C Uani 0.21738(11) 1.0097(3) 0.42124(15) 1.000 0.0302(17) . .
C106 C Uani 0.24957(12) 0.9864(3) 0.43946(15) 1.000 0.0323(17) . .
C107 C Uani 0.23589(14) 1.1866(4) 0.32654(17) 1.000 0.0440(19) . .
C108 C Uani 0.2416(3) 1.2832(4) 0.3472(2) 1.000 0.122(5) . .
C109 C Uani 0.20032(17) 1.1818(5) 0.3030(2) 1.000 0.086(3) . .
C110 C Uani 0.2607(2) 1.1687(6) 0.2908(2) 1.000 0.113(4) . .
C111 C Uani 0.18309(11) 0.8505(3) 0.45502(15) 1.000 0.0282(16) . .
C112 C Uani 0.17585(12) 0.8212(3) 0.49842(16) 1.000 0.0330(17) . .
C113 C Uani 0.17386(12) 0.7256(3) 0.50975(15) 1.000 0.0316(17) . .
C114 C Uani 0.17779(11) 0.6594(3) 0.47447(16) 1.000 0.0323(16) . .
C115 C Uani 0.18419(11) 0.6893(3) 0.43057(14) 1.000 0.0271(16) . .
C116 C Uani 0.18762(11) 0.7840(3) 0.42043(15) 1.000 0.0283(17) . .
C117 C Uani 0.16932(14) 0.6952(3) 0.55807(16) 1.000 0.0426(19) . .
C118 C Uani 0.13331(16) 0.7267(5) 0.5707(2) 1.000 0.068(3) . .
C119 C Uani 0.17167(15) 0.5889(3) 0.56517(17) 1.000 0.0468(19) . .
C120 C Uani 0.19654(18) 0.7426(4) 0.59045(17) 1.000 0.063(2) . .
C121 C Uani 0.21986(12) 0.6121(3) 0.35901(15) 1.000 0.0297(17) . .
C122 C Uani 0.21728(12) 0.5985(3) 0.31231(15) 1.000 0.0319(17) . .
C123 C Uani 0.24494(12) 0.5983(3) 0.28677(15) 1.000 0.0318(16) . .
C124 C Uani 0.27572(11) 0.6147(3) 0.30924(15) 1.000 0.0302(17) . .
C125 C Uani 0.27918(11) 0.6270(3) 0.35580(15) 1.000 0.0284(17) . .
C126 C Uani 0.25109(11) 0.6245(3) 0.38117(14) 1.000 0.0260(16) . .
C127 C Uani 0.24143(14) 0.5766(4) 0.23536(15) 1.000 0.045(2) . .
C128 C Uani 0.23460(18) 0.4672(5) 0.2312(2) 1.000 0.075(3) . .
C129 C Uani 0.2108(2) 0.6262(7) 0.2131(2) 1.000 0.123(4) . .
C130 C Uani 0.2725(2) 0.6027(7) 0.2115(2) 1.000 0.111(4) . .
C131 C Uani 0.32182(11) 0.7170(3) 0.42503(15) 1.000 0.0304(17) . .
C132 C Uani 0.33530(12) 0.6911(3) 0.46808(14) 1.000 0.0321(17) . .
C133 C Uani 0.34202(12) 0.7561(3) 0.50268(15) 1.000 0.0342(17) . .
C134 C Uani 0.33512(12) 0.8507(3) 0.49263(16) 1.000 0.0374(17) . .
C135 C Uani 0.32175(11) 0.8783(3) 0.44941(15) 1.000 0.0289(17) . .
C136 C Uani 0.31390(11) 0.8111(3) 0.41576(14) 1.000 0.0274(14) . .
C137 C Uani 0.35415(15) 0.7310(4) 0.55096(16) 1.000 0.0467(19) . .
C138 C Uani 0.36120(18) 0.6238(4) 0.55504(18) 1.000 0.067(3) . .
C139 C Uani 0.32698(15) 0.7583(4) 0.58328(16) 1.000 0.053(2) . .
C140 C Uani 0.38688(13) 0.7844(4) 0.56450(16) 1.000 0.051(2) . .
C142 C Uani 0.31663(13) 0.8677(4) 0.34022(15) 1.000 0.0384(17) . .
C143 C Uani 0.29329(13) 0.8824(4) 0.29952(15) 1.000 0.0431(17) . .
C145 C Uani 0.29855(14) 0.9023(5) 0.22063(18) 1.000 0.057(2) . .
C146 C Uani 0.26648(15) 0.9511(4) 0.20491(17) 1.000 0.057(2) . .
C148 C Uani 0.20859(14) 0.9529(4) 0.20850(17) 1.000 0.055(2) . .
C149 C Uani 0.17886(15) 0.9001(4) 0.22660(18) 1.000 0.055(2) . .
C151 C Uani 0.19407(15) 0.8653(4) 0.30424(17) 1.000 0.053(2) . .
C152 C Uani 0.17435(14) 0.8433(4) 0.34469(17) 1.000 0.0496(19) . .
C162 C Uani 0.24358(17) 0.9477(4) 0.51855(18) 1.000 0.063(2) . .
C163 C Uani 0.26091(16) 1.0253(5) 0.5425(2) 1.000 0.056(2) . .
C166 C Uani 0.26473(18) 1.1175(5) 0.6117(2) 1.000 0.075(3) . .
C167 C Uani 0.23786(18) 1.1730(5) 0.6269(2) 1.000 0.086(3) . .
C172 C Uani 0.25856(13) 0.5508(4) 0.45204(15) 1.000 0.0406(17) . .
C173 C Uani 0.26190(13) 0.5717(4) 0.50251(18) 1.000 0.0429(19) . .
C176 C Uani 0.27114(18) 0.4943(4) 0.57412(16) 1.000 0.065(3) . .
C177 C Uani 0.2643(2) 0.3987(5) 0.59140(19) 1.000 0.080(3) . .
H3 H Uiso 0.07660 0.80070 0.16610 0.531(9) 0.1010 calc R
H4 H Uiso 0.11380 0.77180 0.18280 0.531(9) 0.1010 calc R
H9 H Uiso 0.09250 0.58840 0.25630 0.531(9) 0.1030 calc R
H10 H Uiso 0.10030 0.69470 0.27210 0.531(9) 0.1030 calc R
H11 H Uiso 0.12390 0.64270 0.23830 0.531(9) 0.1030 calc R
H5 H Uiso 0.09020 0.82250 0.21720 0.531(9) 0.1010 calc R
H6 H Uiso 0.03510 0.63450 0.23350 0.531(9) 0.0870 calc R
H7 H Uiso 0.02760 0.72120 0.19960 0.531(9) 0.0870 calc R
H8 H Uiso 0.04360 0.74000 0.24990 0.531(9) 0.0870 calc R
H1 H Uiso 0.03070 0.59590 0.15520 1.000 0.0370 calc R
H2 H Uiso 0.13040 0.60410 0.16900 1.000 0.0390 calc R
H18 H Uiso 0.15470 0.33050 -0.04590 1.000 0.0660 calc R
H19 H Uiso 0.13330 0.23600 -0.04150 1.000 0.0660 calc R
H20 H Uiso 0.16160 0.08810 -0.01350 1.000 0.0770 calc R
H21 H Uiso 0.19900 0.09020 0.00860 1.000 0.0770 calc R
H22 H Uiso 0.19210 0.10100 -0.04520 1.000 0.0770 calc R
H23 H Uiso 0.13230 0.10290 0.24160 1.000 0.0330 calc R
H24 H Uiso 0.03130 0.09450 0.22860 1.000 0.0340 calc R
H25 H Uiso 0.07230 -0.05880 0.32800 0.608(15) 0.0750 calc R
H26 H Uiso 0.09130 -0.07370 0.28250 0.608(15) 0.0750 calc R
H27 H Uiso 0.05220 -0.05250 0.27950 0.608(15) 0.0750 calc R
H28 H Uiso 0.11250 0.06740 0.35350 0.608(15) 0.0450 calc R
H29 H Uiso 0.12120 0.15060 0.31950 0.608(15) 0.0450 calc R
H30 H Uiso 0.13150 0.04420 0.30880 0.608(15) 0.0450 calc R
H31 H Uiso 0.05420 0.10970 0.35050 0.608(15) 0.1270 calc R
H32 H Uiso 0.03210 0.11640 0.30360 0.608(15) 0.1270 calc R
H33 H Uiso 0.05940 0.19550 0.31640 0.608(15) 0.1270 calc R
H34 H Uiso 0.00320 0.10740 0.04350 1.000 0.0350 calc R
H35 H Uiso 0.00200 0.37850 0.00350 1.000 0.0380 calc R
H36 H Uiso 0.04140 0.23050 -0.05430 1.000 0.0820 calc R
H37 H Uiso 0.01840 0.32200 -0.06220 1.000 0.0820 calc R
H38 H Uiso 0.01430 0.23440 -0.09640 1.000 0.0820 calc R
H39 H Uiso -0.04840 0.22800 -0.08000 1.000 0.0880 calc R
H40 H Uiso -0.04160 0.31700 -0.04730 1.000 0.0880 calc R
H41 H Uiso -0.05770 0.22300 -0.02810 1.000 0.0880 calc R
H42 H Uiso 0.01390 0.07680 -0.02700 1.000 0.0850 calc R
H43 H Uiso -0.00850 0.08780 -0.07360 1.000 0.0850 calc R
H44 H Uiso -0.02580 0.07620 -0.02660 1.000 0.0850 calc R
H45 H Uiso -0.00570 0.30570 0.18490 1.000 0.0450 calc R
H46 H Uiso 0.00070 0.41280 0.16950 1.000 0.0450 calc R
H47 H Uiso 0.04090 0.30870 0.23580 1.000 0.0460 calc R
H48 H Uiso 0.05250 0.40870 0.21650 1.000 0.0460 calc R
H49 H Uiso 0.02430 0.32670 0.30370 1.000 0.0530 calc R
H50 H Uiso 0.00110 0.41110 0.31870 1.000 0.0530 calc R
H51 H Uiso 0.04940 0.51400 0.31530 1.000 0.0550 calc R
H52 H Uiso 0.05120 0.43900 0.35620 1.000 0.0550 calc R
H53 H Uiso 0.10700 0.43710 0.36330 1.000 0.0590 calc R
H54 H Uiso 0.11000 0.51420 0.32400 1.000 0.0590 calc R
H55 H Uiso 0.15830 0.41360 0.33800 1.000 0.0550 calc R
H56 H Uiso 0.13630 0.32850 0.31720 1.000 0.0550 calc R
H57 H Uiso 0.11130 0.41540 0.22610 1.000 0.0490 calc R
H58 H Uiso 0.12210 0.31330 0.24560 1.000 0.0490 calc R
H59 H Uiso 0.16320 0.42290 0.18980 1.000 0.0410 calc R
H60 H Uiso 0.17050 0.31580 0.20570 1.000 0.0410 calc R
H61 H Uiso 0.08120 0.39750 -0.00750 1.000 0.1340 calc R
H62 H Uiso 0.05080 0.45600 0.00980 1.000 0.1340 calc R
H63 H Uiso 0.10870 0.67070 -0.05660 1.000 0.1500 calc R
H64 H Uiso 0.10940 0.60460 -0.10080 1.000 0.1500 calc R
H65 H Uiso 0.05450 0.68110 -0.07050 1.000 0.2320 calc R
H66 H Uiso 0.05920 0.62940 -0.11800 1.000 0.2320 calc R
H67 H Uiso 0.07670 0.72910 -0.10720 1.000 0.2320 calc R
H68 H Uiso 0.06720 0.01760 0.08400 1.000 0.0460 calc R
H69 H Uiso 0.10710 0.02280 0.08910 1.000 0.0460 calc R
H70 H Uiso 0.11270 0.03030 -0.04960 1.000 0.0710 calc R
H71 H Uiso 0.07310 0.04440 -0.05650 1.000 0.0710 calc R
H72 H Uiso 0.09640 -0.13770 -0.03800 1.000 0.0900 calc R
H73 H Uiso 0.09980 -0.09790 -0.08830 1.000 0.0900 calc R
H74 H Uiso 0.06390 -0.10610 -0.06840 1.000 0.0900 calc R
H12 H Uiso 0.16920 0.39110 0.02490 1.000 0.0370 calc R
H13 H Uiso 0.16910 0.11970 0.06460 1.000 0.0330 calc R
H14 H Uiso 0.22250 0.25210 -0.04660 1.000 0.0720 calc R
H15 H Uiso 0.23160 0.24520 0.00690 1.000 0.0720 calc R
H16 H Uiso 0.21350 0.33750 -0.01400 1.000 0.0720 calc R
H17 H Uiso 0.16150 0.24110 -0.07720 1.000 0.0660 calc R
H403 H Uiso 0.06770 0.82970 0.20830 0.469(9) 0.1010 calc R
H404 H Uiso 0.04630 0.77510 0.16890 0.469(9) 0.1010 calc R
H405 H Uiso 0.08440 0.80040 0.16250 0.469(9) 0.1010 calc R
H406 H Uiso 0.05390 0.69970 0.26560 0.469(9) 0.0870 calc R
H407 H Uiso 0.06130 0.59200 0.25320 0.469(9) 0.0870 calc R
H408 H Uiso 0.03200 0.64810 0.22560 0.469(9) 0.0870 calc R
H409 H Uiso 0.11030 0.74940 0.25590 0.469(9) 0.1030 calc R
H410 H Uiso 0.12880 0.72600 0.21080 0.469(9) 0.1030 calc R
H411 H Uiso 0.12090 0.64310 0.24530 0.469(9) 0.1030 calc R
H425 H Uiso 0.11470 -0.04170 0.28460 0.392(15) 0.1140 calc R
H426 H Uiso 0.07690 -0.07700 0.28050 0.392(15) 0.1140 calc R
H427 H Uiso 0.09490 -0.05630 0.32950 0.392(15) 0.1140 calc R
H428 H Uiso 0.12720 0.13130 0.31470 0.392(15) 0.1060 calc R
H429 H Uiso 0.10400 0.11870 0.35640 0.392(15) 0.1060 calc R
H430 H Uiso 0.09670 0.20200 0.32050 0.392(15) 0.1060 calc R
H431 H Uiso 0.04790 0.06540 0.34550 0.392(15) 0.0390 calc R
H432 H Uiso 0.03040 0.04290 0.29640 0.392(15) 0.0390 calc R
H433 H Uiso 0.04000 0.14920 0.31000 0.392(15) 0.0390 calc R
H101 H Uiso 0.29060 1.10800 0.36690 1.000 0.0400 calc R
H102 H Uiso 0.19170 1.08780 0.37300 1.000 0.0400 calc R
H103 H Uiso 0.22440 1.29640 0.36830 1.000 0.1830 calc R
H104 H Uiso 0.24070 1.33080 0.32300 1.000 0.1830 calc R
H105 H Uiso 0.26360 1.28500 0.36360 1.000 0.1830 calc R
H106 H Uiso 0.19650 1.11890 0.28990 1.000 0.1290 calc R
H107 H Uiso 0.19810 1.22940 0.27890 1.000 0.1290 calc R
H108 H Uiso 0.18390 1.19410 0.32550 1.000 0.1290 calc R
H109 H Uiso 0.28300 1.18840 0.30250 1.000 0.1680 calc R
H110 H Uiso 0.25420 1.20480 0.26330 1.000 0.1680 calc R
H111 H Uiso 0.26100 1.10120 0.28340 1.000 0.1680 calc R
H112 H Uiso 0.17220 0.86750 0.52090 1.000 0.0400 calc R
H113 H Uiso 0.17610 0.59380 0.48070 1.000 0.0390 calc R
H114 H Uiso 0.13100 0.79520 0.56690 1.000 0.1020 calc R
H115 H Uiso 0.13010 0.70970 0.60240 1.000 0.1020 calc R
H116 H Uiso 0.11650 0.69470 0.55060 1.000 0.1020 calc R
H117 H Uiso 0.15340 0.55770 0.54730 1.000 0.0700 calc R
H118 H Uiso 0.17010 0.57440 0.59750 1.000 0.0700 calc R
H119 H Uiso 0.19300 0.56600 0.55530 1.000 0.0700 calc R
H120 H Uiso 0.21860 0.72000 0.58300 1.000 0.0940 calc R
H121 H Uiso 0.19270 0.72630 0.62200 1.000 0.0940 calc R
H122 H Uiso 0.19540 0.81130 0.58670 1.000 0.0940 calc R
H123 H Uiso 0.19590 0.58900 0.29740 1.000 0.0380 calc R
H124 H Uiso 0.29490 0.61750 0.29220 1.000 0.0370 calc R
H125 H Uiso 0.21340 0.45230 0.24420 1.000 0.1130 calc R
H126 H Uiso 0.25260 0.43260 0.24790 1.000 0.1130 calc R
H127 H Uiso 0.23350 0.44870 0.19910 1.000 0.1130 calc R
H128 H Uiso 0.19100 0.60760 0.22860 1.000 0.1850 calc R
H129 H Uiso 0.20800 0.60800 0.18100 1.000 0.1850 calc R
H130 H Uiso 0.21380 0.69470 0.21540 1.000 0.1850 calc R
H131 H Uiso 0.26940 0.58570 0.17930 1.000 0.1670 calc R
H132 H Uiso 0.29170 0.56860 0.22550 1.000 0.1670 calc R
H133 H Uiso 0.27640 0.67090 0.21430 1.000 0.1670 calc R
H134 H Uiso 0.34010 0.62630 0.47390 1.000 0.0390 calc R
H135 H Uiso 0.33950 0.89730 0.51540 1.000 0.0450 calc R
H136 H Uiso 0.34080 0.58850 0.54630 1.000 0.1000 calc R
H137 H Uiso 0.36860 0.60850 0.58650 1.000 0.1000 calc R
H138 H Uiso 0.37870 0.60650 0.53490 1.000 0.1000 calc R
H139 H Uiso 0.32340 0.82670 0.58210 1.000 0.0790 calc R
H140 H Uiso 0.33410 0.73970 0.61440 1.000 0.0790 calc R
H141 H Uiso 0.30620 0.72580 0.57390 1.000 0.0790 calc R
H142 H Uiso 0.40470 0.76050 0.54650 1.000 0.0760 calc R
H143 H Uiso 0.39290 0.77440 0.59690 1.000 0.0760 calc R
H144 H Uiso 0.38370 0.85200 0.55870 1.000 0.0760 calc R
H145 H Uiso 0.33390 0.82090 0.33360 1.000 0.0460 calc R
H146 H Uiso 0.32770 0.92780 0.34950 1.000 0.0460 calc R
H147 H Uiso 0.28370 0.82120 0.28910 1.000 0.0510 calc R
H148 H Uiso 0.27490 0.92450 0.30730 1.000 0.0510 calc R
H149 H Uiso 0.29500 0.83330 0.21820 1.000 0.0690 calc R
H150 H Uiso 0.31580 0.91950 0.19960 1.000 0.0690 calc R
H151 H Uiso 0.26820 1.01920 0.21230 1.000 0.0690 calc R
H152 H Uiso 0.26290 0.94500 0.17150 1.000 0.0690 calc R
H153 H Uiso 0.20730 0.95020 0.17490 1.000 0.0660 calc R
H154 H Uiso 0.20790 1.02010 0.21770 1.000 0.0660 calc R
H155 H Uiso 0.15860 0.91780 0.20760 1.000 0.0660 calc R
H156 H Uiso 0.18240 0.83160 0.22240 1.000 0.0660 calc R
H157 H Uiso 0.21370 0.90450 0.31370 1.000 0.0640 calc R
H158 H Uiso 0.20200 0.80610 0.29070 1.000 0.0640 calc R
H159 H Uiso 0.16290 0.90050 0.35500 1.000 0.0590 calc R
H160 H Uiso 0.15750 0.79380 0.33710 1.000 0.0590 calc R
H161 H Uiso 0.24560 0.89070 0.53800 1.000 0.0750 calc R
H162 H Uiso 0.21960 0.96380 0.51450 1.000 0.0750 calc R
H163 H Uiso 0.27810 1.09200 0.63830 1.000 0.0890 calc R
H164 H Uiso 0.27940 1.15740 0.59400 1.000 0.0890 calc R
H165 H Uiso 0.21870 1.16870 0.60460 1.000 0.1290 calc R
H166 H Uiso 0.24490 1.23900 0.63000 1.000 0.1290 calc R
H167 H Uiso 0.23150 1.14930 0.65630 1.000 0.1290 calc R
H168 H Uiso 0.27890 0.51870 0.44270 1.000 0.0480 calc R
H169 H Uiso 0.23930 0.50860 0.44500 1.000 0.0480 calc R
H170 H Uiso 0.25550 0.54060 0.58610 1.000 0.0780 calc R
H171 H Uiso 0.29420 0.51380 0.58360 1.000 0.0780 calc R
H172 H Uiso 0.24390 0.37410 0.57590 1.000 0.1190 calc R
H173 H Uiso 0.26170 0.40170 0.62420 1.000 0.1190 calc R
H174 H Uiso 0.28300 0.35680 0.58560 1.000 0.1190 calc R

loop_
_geom_bond_atom_site_label_1
_geom_bond_atom_site_label_2
_geom_bond_distance
_geom_bond_site_symmetry_1
_geom_bond_site_symmetry_2
_geom_bond_publ_flag
S1 C1 1.777(5) . . yes
S1 C35 1.773(4) . . yes
S2 C5 1.771(5) . . yes
S2 C11 1.769(4) . . yes
S3 C15 1.777(4) . . yes
S3 C21 1.784(5) . . yes
S4 C25 1.784(5) . . yes
S4 C31 1.778(4) . . yes
S11 C101 1.772(5) . . yes
S11 C135 1.784(4) . . yes
S12 C105 1.769(5) . . yes
S12 C111 1.778(4) . . yes
S13 C121 1.778(5) . . yes
S13 C115 1.778(4) . . yes
S14 C131 1.778(5) . . yes
S14 C125 1.770(5) . . yes
O41 C42 1.425(6) . . yes
O41 C36 1.380(5) . . yes
O44 C45 1.438(6) . . yes
O44 C43 1.453(6) . . yes
O47 C46 1.418(6) . . yes
O47 C48 1.417(6) . . yes
O50 C49 1.382(6) . . yes
O50 C51 1.433(6) . . yes
O53 C16 1.383(5) . . yes
O53 C52 1.422(5) . . yes
O61 C6 1.374(5) . . yes
O61 C62 1.427(7) . . yes
O64 C63 1.292(10) . . yes
O65 C66 1.501(12) . . yes
O65 C63 1.235(8) . . yes
O71 C72 1.411(5) . . yes
O71 C26 1.401(5) . . yes
O74 C73 1.215(7) . . yes
O75 C76 1.451(6) . . yes
O75 C73 1.347(7) . . yes
O141 C142 1.430(6) . . yes
O141 C136 1.375(5) . . yes
O144 C145 1.399(6) . . yes
O144 C143 1.400(6) . . yes
O147 C146 1.419(7) . . yes
O147 C148 1.417(7) . . yes
O150 C151 1.437(7) . . yes
O150 C149 1.382(6) . . yes
O153 C116 1.368(5) . . yes
O153 C152 1.440(6) . . yes
O161 C106 1.366(5) . . yes
O161 C162 1.436(6) . . yes
O164 C163 1.213(9) . . yes
O165 C163 1.304(8) . . yes
O165 C166 1.464(9) . . yes
O171 C126 1.398(5) . . yes
O171 C172 1.414(6) . . yes
O174 C173 1.177(7) . . yes
O175 C176 1.456(6) . . yes
O175 C173 1.343(7) . . yes
C1 C6 1.392(6) . . no
C1 C2 1.393(6) . . no
C2 C3 1.363(7) . . no
C3 C4 1.403(7) . . no
C3 C7 1.531(6) . . no
C4 C5 1.402(6) . . no
C5 C6 1.393(6) . . no
C7 C9 1.589(13) . . no
C7 C10 1.535(13) . . no
C7 C8 1.446(14) . . no
C7 C408 1.536(15) . . no
C7 C409 1.549(14) . . no
C7 C410 1.529(17) . . no
C11 C16 1.387(6) . . no
C11 C12 1.404(6) . . no
C12 C13 1.405(6) . . no
C13 C14 1.366(6) . . no
C13 C17 1.533(6) . . no
C14 C15 1.399(6) . . no
C15 C16 1.391(6) . . no
C17 C19 1.558(7) . . no
C17 C20 1.540(6) . . no
C17 C18 1.526(7) . . no
C21 C22 1.371(6) . . no
C21 C26 1.389(6) . . no
C22 C23 1.403(6) . . no
C23 C27 1.520(6) . . no
C23 C24 1.419(6) . . no
C24 C25 1.391(6) . . no
C25 C26 1.385(6) . . no
C27 C28 1.562(10) . . no
C27 C29 1.549(10) . . no
C27 C30 1.565(16) . . no
C27 C428 1.58(2) . . no
C27 C430 1.524(13) . . no
C27 C429 1.58(2) . . no
C31 C36 1.385(6) . . no
C31 C32 1.406(6) . . no
C32 C33 1.388(6) . . no
C33 C37 1.562(6) . . no
C33 C34 1.376(6) . . no
C34 C35 1.383(6) . . no
C35 C36 1.399(6) . . no
C37 C39 1.542(8) . . no
C37 C40 1.520(6) . . no
C37 C38 1.527(8) . . no
C42 C43 1.496(7) . . no
C45 C46 1.512(8) . . no
C48 C49 1.512(8) . . no
C51 C52 1.499(7) . . no
C62 C63 1.357(10) . . no
C66 C67 1.262(13) . . no
C72 C73 1.478(7) . . no
C76 C77 1.462(8) . . no
C2 H1 0.9501 . . no
C4 H2 0.9515 . . no
C8 H4 0.9803 . . no
C8 H5 0.9809 . . no
C8 H3 0.9794 . . no
C9 H6 0.9796 . . no
C9 H7 0.9807 . . no
C9 H8 0.9800 . . no
C10 H11 0.9809 . . no
C10 H10 0.9793 . . no
C10 H9 0.9796 . . no
C12 H12 0.9508 . . no
C14 H13 0.9506 . . no
C18 H14 0.9784 . . no
C18 H15 0.9796 . . no
C18 H16 0.9804 . . no
C19 H18 0.9812 . . no
C19 H19 0.9801 . . no
C19 H17 0.9792 . . no
C20 H20 0.9801 . . no
C20 H21 0.9806 . . no
C20 H22 0.9801 . . no
C22 H23 0.9514 . . no
C24 H24 0.9505 . . no
C28 H26 0.9789 . . no
C28 H27 0.9809 . . no
C28 H25 0.9797 . . no
C29 H29 0.9804 . . no
C29 H28 0.9788 . . no
C29 H30 0.9795 . . no
C30 H33 0.9797 . . no
C30 H31 0.9787 . . no
C30 H32 0.9772 . . no
C32 H34 0.9498 . . no
C34 H35 0.9491 . . no
C38 H36 0.9808 . . no
C38 H37 0.9792 . . no
C38 H38 0.9801 . . no
C39 H41 0.9807 . . no
C39 H39 0.9800 . . no
C39 H40 0.9798 . . no
C40 H43 0.9802 . . no
C40 H44 0.9784 . . no
C40 H42 0.9807 . . no
C42 H45 0.9881 . . no
C42 H46 0.9898 . . no
C43 H48 0.9902 . . no
C43 H47 0.9892 . . no
C45 H49 0.9896 . . no
C45 H50 0.9900 . . no
C46 H51 0.9897 . . no
C46 H52 0.9906 . . no
C48 H54 0.9893 . . no
C48 H53 0.9897 . . no
C49 H56 0.9903 . . no
C49 H55 0.9882 . . no
C51 H58 0.9903 . . no
C51 H57 0.9885 . . no
C52 H59 0.9888 . . no
C52 H60 0.9906 . . no
C62 H61 0.9900 . . no
C62 H62 0.9902 . . no
C66 H63 0.9881 . . no
C66 H64 0.9882 . . no
C67 H66 0.9799 . . no
C67 H67 0.9798 . . no
C67 H65 0.9792 . . no
C72 H68 0.9908 . . no
C72 H69 0.9901 . . no
C76 H70 0.9912 . . no
C76 H71 0.9895 . . no
C77 H74 0.9785 . . no
C77 H73 0.9797 . . no
C77 H72 0.9811 . . no
C101 C102 1.392(6) . . no
C101 C106 1.403(6) . . no
C102 C103 1.389(7) . . no
C103 C104 1.380(7) . . no
C103 C107 1.542(7) . . no
C104 C105 1.397(6) . . no
C105 C106 1.410(6) . . no
C107 C109 1.552(9) . . no
C107 C110 1.519(9) . . no
C107 C108 1.509(8) . . no
C111 C112 1.394(6) . . no
C111 C116 1.409(6) . . no
C112 C113 1.398(6) . . no
C113 C117 1.510(6) . . no
C113 C114 1.417(6) . . no
C114 C115 1.401(6) . . no
C115 C116 1.383(6) . . no
C117 C120 1.558(8) . . no
C117 C119 1.522(6) . . no
C117 C118 1.584(9) . . no
C121 C122 1.387(6) . . no
C121 C126 1.390(6) . . no
C122 C123 1.384(7) . . no
C123 C124 1.386(6) . . no
C123 C127 1.544(6) . . no
C124 C125 1.381(6) . . no
C125 C126 1.396(6) . . no
C127 C130 1.520(9) . . no
C127 C128 1.577(9) . . no
C127 C129 1.530(10) . . no
C131 C132 1.396(6) . . no
C131 C136 1.393(6) . . no
C132 C133 1.388(6) . . no
C133 C137 1.517(7) . . no
C133 C134 1.396(6) . . no
C134 C135 1.406(6) . . no
C135 C136 1.396(6) . . no
C137 C138 1.548(8) . . no
C137 C140 1.549(8) . . no
C137 C139 1.546(8) . . no
C142 C143 1.490(7) . . no
C145 C146 1.511(8) . . no
C148 C149 1.536(8) . . no
C151 C152 1.507(8) . . no
C162 C163 1.459(9) . . no
C166 C167 1.432(10) . . no
C172 C173 1.514(7) . . no
C176 C177 1.479(9) . . no
C102 H101 0.9491 . . no
C104 H102 0.9489 . . no
C108 H103 0.9783 . . no
C108 H105 0.9815 . . no
C108 H104 0.9805 . . no
C109 H106 0.9792 . . no
C109 H108 0.9818 . . no
C109 H107 0.9792 . . no
C110 H110 0.9795 . . no
C110 H109 0.9812 . . no
C110 H111 0.9809 . . no
C112 H112 0.9504 . . no
C114 H113 0.9504 . . no
C118 H116 0.9811 . . no
C118 H114 0.9804 . . no
C118 H115 0.9815 . . no
C119 H118 0.9808 . . no
C119 H117 0.9816 . . no
C119 H119 0.9796 . . no
C120 H120 0.9822 . . no
C120 H121 0.9801 . . no
C120 H122 0.9801 . . no
C122 H123 0.9504 . . no
C124 H124 0.9489 . . no
C128 H125 0.9809 . . no
C128 H126 0.9805 . . no
C128 H127 0.9800 . . no
C129 H128 0.9802 . . no
C129 H130 0.9795 . . no
C129 H129 0.9801 . . no
C130 H132 0.9797 . . no
C130 H131 0.9793 . . no
C130 H133 0.9813 . . no
C132 H134 0.9513 . . no
C134 H135 0.9497 . . no
C138 H136 0.9816 . . no
C138 H137 0.9797 . . no
C138 H138 0.9813 . . no
C139 H139 0.9798 . . no
C139 H140 0.9792 . . no
C139 H141 0.9789 . . no
C140 H142 0.9798 . . no
C140 H143 0.9802 . . no
C140 H144 0.9796 . . no
C142 H145 0.9892 . . no
C142 H146 0.9911 . . no
C143 H147 0.9897 . . no
C143 H148 0.9891 . . no
C145 H149 0.9896 . . no
C145 H150 0.9908 . . no
C146 H151 0.9903 . . no
C146 H152 0.9898 . . no
C148 H153 0.9891 . . no
C148 H154 0.9906 . . no
C149 H156 0.9896 . . no
C149 H155 0.9913 . . no
C151 H157 0.9910 . . no
C151 H158 0.9904 . . no
C152 H159 0.9896 . . no
C152 H160 0.9910 . . no
C162 H161 0.9905 . . no
C162 H162 0.9917 . . no
C166 H163 0.9901 . . no
C166 H164 0.9901 . . no
C167 H167 0.9787 . . no
C167 H166 0.9794 . . no
C167 H165 0.9824 . . no
C172 H169 0.9903 . . no
C172 H168 0.9911 . . no
C176 H170 0.9900 . . no
C176 H171 0.9913 . . no
C177 H173 0.9801 . . no
C177 H174 0.9823 . . no
C177 H172 0.9778 . . no
C408 H403 0.9806 . . no
C408 H404 0.9789 . . no
C408 H405 0.9804 . . no
C409 H407 0.9803 . . no
C409 H406 0.9811 . . no
C409 H408 0.9802 . . no
C410 H411 0.9801 . . no
C410 H409 0.9806 . . no
C410 H410 0.9791 . . no
C428 H426 0.9811 . . no
C428 H427 0.9798 . . no
C428 H425 0.9793 . . no
C429 H429 0.9810 . . no
C429 H430 0.9796 . . no
C429 H428 0.9809 . . no
C430 H432 0.9785 . . no
C430 H433 0.9801 . . no
C430 H431 0.9791 . . no
